data_4319141
loop_
_publ_author_name
'Anna Bonamartini Corradi'
'Anna Maria Ferrari'
'Lara Righi'
'Paolo Sgarabotto'

_publ_section_title
;
 An Additional Structural and Electrical Study of Polymeric
 Haloplumbates(II) with Heterocyclic Diprotonated Amines
;
_journal_name_full 'Inorganic Chemistry'
_journal_page_first 218
_journal_page_last 223
_journal_paper_doi 10.1021/ic000319k
_journal_volume 40
_journal_year 2001
_chemical_formula_sum 'C12 H40 I10 N4 O4 Pb3'
_chemical_formula_weight 2195.12
_chemical_name_systematic ?
_space_group_IT_number 14
_symmetry_Int_Tables_number 14
_symmetry_space_group_name_Hall '-P 2ybc'
_symmetry_space_group_name_H-M 'P 1 21/c 1'
_cell_angle_alpha 90.00(0)
_cell_angle_beta 93.4(1)
_cell_angle_gamma 90.0(0)
_cell_formula_units_Z 4.00
_cell_length_a 19.054(4)
_cell_length_b 12.239(3)
_cell_length_c 18.273(4)
_cell_measurement_radiation X
_cell_measurement_reflns_used 30
_cell_measurement_temperature 298
_cell_measurement_theta_max 25
_cell_measurement_theta_min 15
_cell_measurement_wavelength 0.71069
_cell_volume 4253.8(17)
_diffrn_ambient_temperature 298
_diffrn_radiation_monochromator graphite
_diffrn_radiation_source Mo
_diffrn_radiation_type X
_diffrn_radiation_wavelength 0.71069
_exptl_absorpt_coefficient_mu 19.1237
_exptl_absorpt_correction_type 'Walker and Stuart'
_exptl_crystal_colour colourless
_exptl_crystal_density_diffrn 3.4276
_exptl_crystal_description prism
_exptl_crystal_F_000 3792.0
_exptl_crystal_size_max 0.52
_exptl_crystal_size_mid 0.26
_exptl_crystal_size_min 0.10
_refine_ls_number_parameters 298
_refine_ls_number_reflns 3619
_refine_ls_restrained_S_obs 1.649
_refine_ls_R_factor_gt 0.054
_refine_ls_wR_factor_ref 0.055
_reflns_number_total 11007
_cod_data_source_file ic000319k_4.cif
_cod_data_source_block (me2pipzH2)2[Pb3I10]*4H2O
_cod_depositor_comments
;
 Changing the _atom_site_occupancy data item value from '.' to '1'
 for all fully occupied atom sites.

 Antanas Vaitkus,
 2017-02-19

 Marking attached hydrogen atoms.

 Antanas Vaitkus,
 2017-02-17

 Removing atoms 'Pb11', 'Pb33', 'I31' and 'I41' since they are symmetrical
 equivalents of atoms 'Pb1', 'Pb3', 'I3' and 'I4' respectively. All occurrences
 of these atoms in the _geom_angle and the _geom_bond loop were marked as being
 the 1_565 symmetry equivalents of atoms their corresponding atoms; in several
 cases the 'I7' atom was also marked as being the 1_565 symmetry equivalent of
 itself.

 The following information was removed:
 # _atom_site loop:
 # Pb11 0.2206(1) 1.2208(1) 0.3020(1) 0.0518(4) Uani Pb . . .
 # Pb33 0.2903(1) 1.8797(1) 0.3105(1) 0.0457(4) Uani Pb . . .
 # I31 0.2080(1) 1.0303(2) 0.4266(1) 0.0563(8) Uani I . . . # 1_565
 # I41 0.2387(1) 1.0364(2) 0.1703(1) 0.0535(7) Uani I . . . # 
 # _atom_site_aniso loop:
 # Pb11 0.0506(8) 0.0536(7) 0.0515(7) -0.0031(7) 0.0055(6) -0.0114(7)
 # Pb33 0.0403(7) 0.0424(7) 0.0543(7) -0.0015(6) 0.0032(5) -0.0037(6)
 # I31 0.0615(15) 0.0551(13) 0.0529(12) 0.0051(10) 0.0089(10) 0.0040(12)
 # I41 0.0461(13) 0.0589(14) 0.0556(13) -0.0008(10) 0.0050(10) 0.0000(11)

 Antanas Vaitkus,
 2017-02-17
;
_cod_original_cell_volume 4254.(2)
_cod_original_sg_symbol_H-M ' P 21/c '
_cod_original_formula_sum 'Pb3 I10 O4 N4 C12 H40 '
_cod_database_code 4319141

loop_
_symmetry_equiv_pos_as_xyz
x,y,z
-x,-y,-z
-x,y+1/2,-z+1/2
x,-y+1/2,z+1/2

loop_
_atom_site_label
_atom_site_fract_x
_atom_site_fract_y
_atom_site_fract_z
_atom_site_U_iso_or_equiv
_atom_site_adp_type
_atom_site_type_symbol
_atom_site_calc_flag
_atom_site_occupancy
_atom_site_disorder_group
_atom_site_attached_hydrogens
Pb1 0.2206(1) 0.2208(1) 0.3020(1) 0.0518(4) Uani Pb . 1 . 0
Pb2 0.2788(1) 0.5510(1) 0.3062(1) 0.0443(4) Uani Pb . 1 . 0
Pb3 0.2903(1) 0.8797(1) 0.3105(1) 0.0457(4) Uani Pb . 1 . 0
I1 0.3708(1) 0.7088(2) 0.2078(1) 0.0540(7) Uani I . 1 . 0
I2 0.1877(1) 0.4079(2) 0.4161(1) 0.0586(8) Uani I . 1 . 0
I3 0.2080(1) 0.0303(2) 0.4266(1) 0.0563(8) Uani I . 1 . 0
I4 0.2387(1) 0.0364(2) 0.1703(1) 0.0535(9) Uani I . 1 . 0
I5 0.3357(1) 0.7096(2) 0.4412(1) 0.0592(8) Uani I . 1 . 0
I6 0.2130(1) 0.4070(2) 0.1745(1) 0.0551(8) Uani I . 1 . 0
I7 0.4174(1) 1.0329(2) 0.3286(1) 0.0768(10) Uani I . 1 . 0
I8 0.3882(1) 0.3681(2) 0.3291(1) 0.0645(9) Uani I . 1 . 0
I9 0.0669(1) 0.1874(2) 0.2708(1) 0.0684(9) Uani I . 1 . 0
I10 0.1453(1) 0.7292(2) 0.2852(1) 0.0517(7) Uani I . 1 . 0
N11 -0.0037(15) 0.7601(25) 0.4650(12) 0.074(12) Uani N . 1 . 2
C12 0.0490(19) 0.6671(27) 0.4664(16) 0.067(14) Uani C . 1 . 2
C13 0.1245(17) 0.6988(31) 0.4870(17) 0.078(15) Uani C . 1 . 2
N14 0.1252(10) 0.7457(16) 0.5639(11) 0.0348(66) Uani N . 1 . 2
C15 0.0788(19) 0.8419(25) 0.5648(17) 0.068(14) Uani C . 1 . 2
C16 0.0007(19) 0.8156(25) 0.5423(15) 0.062(13) Uani C . 1 . 2
C11 -0.0742(20) 0.7258(45) 0.4419(18) 0.131(25) Uani C . 1 . 2
C14 0.1944(16) 0.7787(27) 0.5848(17) 0.064(12) Uani C . 1 . 2
N21 0.4074(13) 0.1011(23) 0.1105(13) 0.063(11) Uani N . 1 . 2
C22 0.3790(16) 0.1335(28) 0.0354(17) 0.067(14) Uani C . 1 . 2
C23 0.3536(15) 0.2499(22) 0.0371(17) 0.055(12) Uani C . 1 . 2
N24 0.4142(13) 0.3242(20) 0.0617(13) 0.058(10) Uani N . 1 . 2
C25 0.4406(21) 0.2891(32) 0.1372(19) 0.079(16) Uani C . 1 . 2
C26 0.4637(19) 0.1820(44) 0.1383(20) 0.096(19) Uani C . 1 . 2
C21 0.4302(19) -0.0177(31) 0.1101(22) 0.092(18) Uani C . 1 . 2
C24 0.3911(16) 0.4445(25) 0.0592(19) 0.071(15) Uani C . 1 . 2
O1 0.0618(11) 0.9357(17) 0.1336(11) 0.0671(81) Uani O . 1 . 2
O2 0.0253(11) 0.9418(17) 0.3804(10) 0.0636(82) Uani O . 1 . 2
O3 0.4891(11) 0.7132(21) 0.0386(11) 0.082(10) Uani O . 1 . 2
O4 0.0404(14) 0.4662(20) 0.2597(14) 0.103(12) Uani O . 1 . 2

loop_
_atom_site_aniso_label
_atom_site_aniso_U_11
_atom_site_aniso_U_22
_atom_site_aniso_U_33
_atom_site_aniso_U_23
_atom_site_aniso_U_13
_atom_site_aniso_U_12
Pb1 0.0506(8) 0.0536(7) 0.0515(7) -0.0031(7) 0.0055(6) -0.0114(7)
Pb2 0.0438(7) 0.0426(7) 0.0465(7) 0.0000(5) 0.0017(5) -0.0046(6)
Pb3 0.0403(7) 0.0424(7) 0.0543(7) -0.0015(6) 0.0032(5) -0.0037(6)
I1 0.0521(13) 0.0536(13) 0.0576(12) 0.0039(10) 0.0137(10) 0.0002(11)
I2 0.0714(15) 0.0517(13) 0.0546(13) -0.0029(10) 0.0187(11) -0.0103(12)
I3 0.0615(15) 0.0551(13) 0.0529(12) 0.0051(10) 0.0089(10) 0.0040(12)
I4 0.0461(13) 0.0589(14) 0.0556(13) -0.0008(10) 0.0050(10) 0.0000(11)
I5 0.0564(14) 0.0751(16) 0.0453(11) -0.0039(11) -0.0049(10) -0.0046(12)
I6 0.0622(14) 0.0558(13) 0.0467(12) 0.0005(10) -0.0015(10) -0.0112(12)
I7 0.0621(16) 0.0656(16) 0.1024(19) -0.0139(14) 0.0033(13) -0.0257(14)
I8 0.0584(14) 0.0747(16) 0.0598(14) 0.0013(11) -0.0005(11) 0.0211(13)
I9 0.0541(14) 0.0957(19) 0.0560(13) 0.0026(12) 0.0079(11) -0.0145(13)
I10 0.0358(11) 0.0664(13) 0.0529(11) -0.0010(11) 0.0024(9) -0.0024(11)
N11 0.069(20) 0.124(27) 0.029(13) -0.015(14) 0.013(13) -0.058(19)
C12 0.083(27) 0.061(22) 0.059(21) -0.014(17) 0.030(19) 0.016(21)
C13 0.044(20) 0.126(34) 0.062(20) -0.062(21) -0.013(16) 0.008(21)
N14 0.014(11) 0.040(14) 0.049(13) 0.004(10) -0.001(10) -0.009(10)
C15 0.090(29) 0.042(19) 0.071(22) -0.019(17) -0.007(20) 0.018(20)
C16 0.092(28) 0.053(21) 0.042(17) -0.005(15) 0.006(17) 0.017(20)
C11 0.065(28) 0.273(63) 0.051(21) -0.052(30) -0.020(19) -0.035(34)
C14 0.050(21) 0.073(22) 0.068(20) -0.019(18) 0.005(16) -0.018(19)
N21 0.058(18) 0.082(21) 0.049(16) -0.004(15) 0.005(13) -0.006(17)
C22 0.056(22) 0.079(26) 0.068(22) 0.003(19) 0.000(17) 0.029(20)
C23 0.031(17) 0.038(18) 0.091(24) -0.009(15) -0.024(16) -0.020(14)
N24 0.060(18) 0.057(17) 0.059(17) -0.003(13) 0.020(14) -0.015(15)
C25 0.089(31) 0.074(26) 0.073(25) -0.013(23) -0.009(21) -0.061(25)
C26 0.048(23) 0.160(44) 0.078(27) 0.049(29) -0.023(20) -0.021(28)
C21 0.065(26) 0.084(29) 0.130(33) 0.016(24) 0.038(23) 0.053(23)
C24 0.046(20) 0.050(22) 0.118(28) -0.021(19) 0.030(19) -0.027(18)
O1 0.059(14) 0.063(15) 0.077(15) -0.012(12) -0.016(11) 0.005(12)
O2 0.065(15) 0.065(15) 0.061(13) 0.005(11) 0.006(11) -0.003(12)
O3 0.040(14) 0.135(22) 0.071(15) 0.021(15) 00.000(11) 0.018(15)
O4 0.111(22) 0.077(18) 0.122(22) -0.014(16) 0.007(17) -0.012(17)

loop_
_atom_type_symbol
_atom_type_number_in_cell
_atom_type_description
_atom_type_scat_dispersion_real
_atom_type_scat_dispersion_imag
_atom_type_scat_source
Pb 20 'Lead        ' -3.3944 10.1111 'Int. Tab. C, 4.2.6.8, 6.1.1.4'
'I ' 48 'Iodine      ' -0.4742 1.8119 'Int. Tab. C, 4.2.6.8, 6.1.1.4'
'N ' 16 'Nitrogen    ' 0.0061 0.0033 'Int. Tab. C, 4.2.6.8, 6.1.1.4'
'C ' 48 'Carbon      ' 0.0033 0.0016 'Int. Tab. C, 4.2.6.8, 6.1.1.4'
'O ' 16 'Oxygen      ' 0.0106 0.0060 'Int. Tab. C, 4.2.6.8, 6.1.1.4'

loop_
_geom_angle_atom_site_label_1
_geom_angle_atom_site_label_2
_geom_angle_atom_site_label_3
_geom_angle
_geom_angle_site_symmetry_1
_geom_angle_site_symmetry_2
_geom_angle_site_symmetry_3
_geom_angle_publ_flag
I2 Pb1 I3 91.8(1) . . . no
I2 Pb1 I6 87.9(1) . . . no
I2 Pb1 I9 89.7(1) . . . no
I3 Pb1 I6 173.2(1) . . . no
I3 Pb1 I9 85.6(1) . . . no
I6 Pb1 I9 87.6(1) . . . no
I1 Pb2 I2 175.1(1) . . . no
I1 Pb2 I5 84.2(1) . . . no
I1 Pb2 I6 96.5(1) . . . no
I1 Pb2 I8 97.2(1) . . . no
I2 Pb2 I5 91.1(1) . . . no
I2 Pb2 I6 88.2(1) . . . no
I2 Pb2 I8 84.6(1) . . . no
I5 Pb2 I6 175.8(1) . . . no
I5 Pb2 I8 97.9(1) . . . no
I6 Pb2 I8 86.2(1) . . . no
I1 Pb3 I3 173.8(1) . . 1_565 no
I1 Pb3 I5 84.1(1) . . . no
I1 Pb3 I7 93.4(1) . . . no
I3 Pb3 I5 90.1(1) 1_565 . . no
I3 Pb3 I7 89.5(1) 1_565 . 1_565 no
I5 Pb3 I7 98.0(1) . . . no
Pb2 I1 Pb3 76.9(1) . . . no
Pb1 I2 Pb2 81.3(1) . . . no
Pb3 I3 Pb1 83.8(1) . 1_565 1_565 no
Pb2 I5 Pb3 76.3(1) . . . no
Pb1 I6 Pb2 81.2(1) . . . no
C12 N11 C16 108(2) . . . no
C12 N11 C11 113(3) . . . no
C16 N11 C11 113(2) . . . no
N11 C12 C13 115(3) . . . no
C12 C13 N14 106(2) . . . no
C13 N14 C15 110(2) . . . no
C13 N14 C14 108(2) . . . no
C15 N14 C14 109(2) . . . no
N14 C15 C16 113(3) . . . no
N11 C16 C15 109(2) . . . no
C22 N21 C26 110(2) . . . no
C22 N21 C21 110(3) . . . no
C26 N21 C21 115(3) . . . no
N21 C22 C23 109(3) . . . no
C22 C23 N24 109(2) . . . no
C23 N24 C25 108(2) . . . no
C23 N24 C24 111(2) . . . no
C25 N24 C24 112(2) . . . no
N24 C25 C26 112(3) . . . no
N21 C26 C25 113(4) . . . no

loop_
_geom_bond_atom_site_label_1
_geom_bond_atom_site_label_2
_geom_bond_distance
_geom_bond_site_symmetry_1
_geom_bond_site_symmetry_2
_geom_bond_publ_flag
Pb1 I2 3.184(3) . . no
Pb1 I3 3.278(3) . . no
Pb1 I6 3.256(3) . . no
Pb1 I9 2.978(3) . . no
Pb2 I1 3.226(3) . . no
Pb2 I2 3.244(3) . . no
Pb2 I5 3.273(3) . . no
Pb2 I6 3.180(3) . . no
Pb2 I8 3.070(3) . . no
Pb3 I1 3.254(3) . . no
Pb3 I3 3.279(3) . 1_565 no
Pb3 I5 3.247(3) . . no
Pb3 I7 3.065(3) . . no
Pb1 I3 3.278(3) 1_565 1_565 no
N11 C12 1.52(4) . . no
N11 C16 1.57(3) . . no
N11 C11 1.45(4) . . no
C12 C13 1.52(4) . . no
C13 N14 1.52(3) . . no
N14 C15 1.47(3) . . no
N14 C14 1.41(3) . . no
C15 C16 1.55(5) . . no
N21 C22 1.50(3) . . no
N21 C26 1.52(5) . . no
N21 C21 1.52(4) . . no
C22 C23 1.51(4) . . no
C23 N24 1.52(3) . . no
N24 C25 1.50(4) . . no
N24 C24 1.54(3) . . no
C25 C26 1.38(6) . . no

loop_
_geom_torsion_atom_site_label_1
_geom_torsion_atom_site_label_2
_geom_torsion_atom_site_label_3
_geom_torsion_atom_site_label_4
_geom_torsion
_geom_torsion_site_symmetry_1
_geom_torsion_site_symmetry_2
_geom_torsion_site_symmetry_3
_geom_torsion_site_symmetry_4
_geom_torsion_publ_flag
I3 Pb1 I2 Pb2 153.3(1) . . . . no
I6 Pb1 I2 Pb2 -33.5(1) . . . . no
I9 Pb1 I2 Pb2 -121.1(1) . . . . no
I2 Pb1 I6 Pb2 34.3(1) . . . . no
I3 Pb1 I6 Pb2 121.7(7) . . . . no
I9 Pb1 I6 Pb2 124.1(1) . . . . no
I2 Pb2 I1 Pb3 -29(1) . . . . no
I5 Pb2 I1 Pb3 -44.4(1) . . . . no
I6 Pb2 I1 Pb3 131.4(1) . . . . no
I8 Pb2 I1 Pb3 -141.7(1) . . . . no
I1 Pb2 I2 Pb1 -163(1) . . . . no
I5 Pb2 I2 Pb1 -149.7(1) . . . . no
I6 Pb2 I2 Pb1 34.4(1) . . . . no
I8 Pb2 I2 Pb1 -51.9(1) . . . . no
I1 Pb2 I5 Pb3 44.6(1) . . . . no
I2 Pb2 I5 Pb3 -134.2(1) . . . . no
I6 Pb2 I5 Pb3 -53(1) . . . . no
I8 Pb2 I5 Pb3 141.1(1) . . . . no
I1 Pb2 I6 Pb1 147.9(1) . . . . no
I2 Pb2 I6 Pb1 -33.6(1) . . . . no
I5 Pb2 I6 Pb1 -112(1) . . . . no
I8 Pb2 I6 Pb1 51.1(1) . . . . no
I3 Pb3 I1 Pb2 24.6(8) 1_565 . . . no
I5 Pb3 I1 Pb2 44.8(1) . . . . no
I7 Pb3 I1 Pb2 142.5(1) . . . . no
I1 Pb3 I3 Pb1 -178.9(8) . . 1_565 1_565 no
I5 Pb3 I3 Pb1 161.0(1) . . 1_565 1_565 no
I7 Pb3 I3 Pb1 63.0(1) 1_565 . 1_565 1_565 no
I1 Pb3 I5 Pb2 -44.2(1) . . . . no
I3 Pb3 I5 Pb2 133.7(1) 1_565 . . . no
I7 Pb3 I5 Pb2 -136.8(1) . . . . no
C16 N11 C12 C13 -56(3) . . . . no
C11 N11 C12 C13 177(3) . . . . no
C12 N11 C16 C15 50(3) . . . . no
C11 N11 C16 C15 176(3) . . . . no
N11 C12 C13 N14 61(3) . . . . no
C12 C13 N14 C15 -59(3) . . . . no
C12 C13 N14 C14 -178(2) . . . . no
C13 N14 C15 C16 61(3) . . . . no
C14 N14 C15 C16 180(2) . . . . no
N14 C15 C16 N11 -55(3) . . . . no
C26 N21 C22 C23 -54(3) . . . . no
C21 N21 C22 C23 178(3) . . . . no
C22 N21 C26 C25 55(4) . . . . no
C21 N21 C26 C25 180(3) . . . . no
N21 C22 C23 N24 60(3) . . . . no
C22 C23 N24 C25 -59(3) . . . . no
C22 C23 N24 C24 176(2) . . . . no
C23 N24 C25 C26 60(4) . . . . no
C24 N24 C25 C26 -177(3) . . . . no
N24 C25 C26 N21 -57(4) . . . . no
